data_1503606
loop_
_publ_author_name
'Andr\'e, Christophe'
'Legrand, Baptiste'
'Deng, Cheng'
'Didierjean, Claude'
'Pickaert, Guillaume'
'Martinez, Jean'
'Averlant-Petit, Marie Christine'
'Amblard, Muriel'
'Calmes, Monique'

_publ_section_title
;
 (S)-ABOC: A Rigid Bicyclic \b-Amino Acid as Turn Inducer.
;
_journal_issue 4
_journal_name_full 'Organic letters'
_journal_page_first 960
_journal_page_last 963
_journal_paper_doi 10.1021/ol203406v
_journal_volume 14
_journal_year 2012
_chemical_absolute_configuration syn
_chemical_compound_source 'synthesis as described'
_chemical_formula_moiety 'C32 H42 N4 O5'
_chemical_formula_sum 'C32 H42 N4 O5'
_chemical_formula_weight 562.7
_chemical_name_systematic
;
 ?
;
_space_group_IT_number 4
_symmetry_cell_setting monoclinic
_symmetry_Int_Tables_number 4
_symmetry_space_group_name_Hall 'P 2yb'
_symmetry_space_group_name_H-M 'P 1 21 1'
_atom_sites_solution_hydrogens geom
_atom_sites_solution_primary direct
_atom_sites_solution_secondary difmap
_audit_creation_date 2011-09-09T21:56:57-00:00
_audit_creation_method 'WinGX routine CIF_UPDATE'
_cell_angle_alpha 90
_cell_angle_beta 107.214(3)
_cell_angle_gamma 90
_cell_formula_units_Z 2
_cell_length_a 10.7803(4)
_cell_length_b 9.3194(4)
_cell_length_c 15.7897(6)
_cell_measurement_reflns_used 3306
_cell_measurement_temperature 110(2)
_cell_measurement_theta_max 0
_cell_measurement_theta_min 0
_cell_measurement_wavelength 0.71073
_cell_volume 1515.27(11)
_computing_cell_refinement 'HKL Scalepack (Otwinowski & Minor 1997)'
_computing_data_collection 'Collect (Bruker AXS BV, 1997-2004)'
_computing_data_reduction 'HKL Denzo and Scalepack (Otwinowski & Minor 1997)'
_computing_molecular_graphics 'Ortep-3 for Windows (Farrugia, 1997)'
_computing_publication_material 'WinGX publication routines (Farrugia, 1999)'
_computing_structure_refinement 'SHELXL-97 (Sheldrick, 1997)'
_computing_structure_solution 'SHELXS-86 (Sheldrick, 1986)'
_diffrn_ambient_temperature 110(2)
_diffrn_detector 'CCD plate'
_diffrn_detector_area_resol_mean 9
_diffrn_measured_fraction_theta_full 0.999
_diffrn_measured_fraction_theta_max 0.999
_diffrn_measurement_device '95mm CCD camera on \k-goniostat'
_diffrn_measurement_device_type KappaCCD
_diffrn_measurement_method 'CCD rotation images, thick slices'
_diffrn_orient_matrix_type 'by Bruker AXS Collect from scalepack cell'
_diffrn_orient_matrix_UB_11 -0.844396E-1
_diffrn_orient_matrix_UB_12 0.479665E-1
_diffrn_orient_matrix_UB_13 -0.303648E-1
_diffrn_orient_matrix_UB_21 0.228049E-1
_diffrn_orient_matrix_UB_22 0
_diffrn_orient_matrix_UB_23 -0.569537E-1
_diffrn_orient_matrix_UB_31 -0.421969E-1
_diffrn_orient_matrix_UB_32 -0.959852E-1
_diffrn_orient_matrix_UB_33 -0.151741E-1
_diffrn_radiation_monochromator graphite
_diffrn_radiation_probe x-ray
_diffrn_radiation_type MoK\a
_diffrn_radiation_wavelength 0.71073
_diffrn_reflns_av_R_equivalents 0.07
_diffrn_reflns_av_unetI/netI 0.0214
_diffrn_reflns_limit_h_max 13
_diffrn_reflns_limit_h_min -13
_diffrn_reflns_limit_k_max 11
_diffrn_reflns_limit_k_min -11
_diffrn_reflns_limit_l_max 18
_diffrn_reflns_limit_l_min -19
_diffrn_reflns_number 29839
_diffrn_reflns_theta_full 26.35
_diffrn_reflns_theta_max 26.35
_diffrn_reflns_theta_min 2.57
_diffrn_source 'Enraf Nonius FR590'
_exptl_absorpt_coefficient_mu 0.084
_exptl_absorpt_correction_type none
_exptl_crystal_colour colorless
_exptl_crystal_density_diffrn 1.233
_exptl_crystal_density_method 'not measured'
_exptl_crystal_description prism
_exptl_crystal_F_000 604
_exptl_crystal_size_max 0.2
_exptl_crystal_size_mid 0.1
_exptl_crystal_size_min 0.1
_refine_diff_density_max 0.227
_refine_diff_density_min -0.284
_refine_diff_density_rms 0.043
_refine_ls_extinction_method none
_refine_ls_goodness_of_fit_ref 1.075
_refine_ls_hydrogen_treatment constr
_refine_ls_matrix_type full
_refine_ls_number_parameters 370
_refine_ls_number_reflns 3297
_refine_ls_number_restraints 1
_refine_ls_restrained_S_all 1.075
_refine_ls_R_factor_all 0.0465
_refine_ls_R_factor_gt 0.0422
_refine_ls_shift/su_max 0
_refine_ls_shift/su_mean 0
_refine_ls_structure_factor_coef Fsqd
_refine_ls_weighting_details 'calc w=1/[\s^2^(Fo^2^)+(0.0299P)^2^+1.0959P] where P=(Fo^2^+2Fc^2^)/3'
_refine_ls_weighting_scheme calc
_refine_ls_wR_factor_gt 0.0922
_refine_ls_wR_factor_ref 0.0954
_reflns_number_gt 3111
_reflns_number_total 3297
_reflns_threshold_expression >2sigma(I)
_cod_data_source_file ol203406v_si_003.cif
_cod_data_source_block momo
_cod_original_cell_volume 1515.27(10)
_cod_original_sg_symbol_H-M 'P 21'
_cod_database_code 1503606

loop_
_symmetry_equiv_pos_as_xyz
'x, y, z'
'-x, y+1/2, -z'

loop_
_atom_site_label
_atom_site_type_symbol
_atom_site_fract_x
_atom_site_fract_y
_atom_site_fract_z
_atom_site_U_iso_or_equiv
_atom_site_adp_type
_atom_site_occupancy
_atom_site_symmetry_multiplicity
_atom_site_calc_flag
_atom_site_refinement_flags
O1 O -0.21107(19) -0.3821(2) 0.02944(13) 0.0268(5) Uani 1 1 d .
O2 O -0.14606(19) -0.2222(2) 0.14329(12) 0.0248(4) Uani 1 1 d .
O3 O -0.01131(19) 0.0074(2) 0.06638(12) 0.0207(4) Uani 1 1 d .
O4 O 0.01428(19) 0.0985(2) 0.41857(12) 0.0233(4) Uani 1 1 d .
O5 O 0.17900(17) -0.2045(2) 0.35462(12) 0.0221(4) Uani 1 1 d .
N1 N -0.0113(2) -0.2972(3) 0.06535(14) 0.0202(5) Uani 1 1 d .
H1 H -0.0052 -0.3489 0.0217 0.024 Uiso 1 1 calc R
N2 N 0.1261(2) -0.0058(3) 0.20782(14) 0.0165(5) Uani 1 1 d .
H2 H 0.1778 -0.0634 0.2442 0.02 Uiso 1 1 calc R
N3 N -0.0576(2) -0.0749(2) 0.31628(14) 0.0164(5) Uani 1 1 d .
H3 H -0.0989 -0.094 0.262 0.02 Uiso 1 1 calc R
N4 N 0.1632(2) -0.2957(3) 0.48314(14) 0.0217(5) Uani 1 1 d .
H4 H 0.115 -0.3096 0.5171 0.026 Uiso 1 1 calc R
C1 C -0.4239(3) -0.2869(4) -0.0455(2) 0.0303(7) Uani 1 1 d .
C2 C -0.3825(3) -0.1524(4) -0.0643(2) 0.0352(7) Uani 1 1 d .
H2A H -0.3048 -0.1152 -0.0281 0.042 Uiso 1 1 calc R
C3 C -0.4548(4) -0.0728(5) -0.1360(3) 0.0459(9) Uani 1 1 d .
H3A H -0.4256 0.0169 -0.1474 0.055 Uiso 1 1 calc R
C4 C -0.5693(4) -0.1260(6) -0.1902(3) 0.0550(11) Uani 1 1 d .
H4A H -0.618 -0.0722 -0.2381 0.066 Uiso 1 1 calc R
C5 C -0.6123(4) -0.2594(6) -0.1735(3) 0.0599(13) Uani 1 1 d .
H5 H -0.6899 -0.2955 -0.2105 0.072 Uiso 1 1 calc R
C6 C -0.5401(3) -0.3408(5) -0.1014(2) 0.0462(10) Uani 1 1 d .
H6 H -0.5696 -0.4308 -0.0908 0.055 Uiso 1 1 calc R
C7 C -0.3435(3) -0.3748(4) 0.0315(2) 0.0307(7) Uani 1 1 d .
H7A H -0.3464 -0.3317 0.0868 0.037 Uiso 1 1 calc R
H7B H -0.3792 -0.4709 0.0283 0.037 Uiso 1 1 calc R
C8 C -0.1235(3) -0.2938(3) 0.08459(17) 0.0208(6) Uani 1 1 d .
C9 C 0.1005(3) -0.2160(3) 0.11606(17) 0.0196(6) Uani 1 1 d .
H9 H 0.1372 -0.2603 0.1744 0.024 Uiso 1 1 calc R
C10 C 0.2015(3) -0.2173(4) 0.06505(19) 0.0281(7) Uani 1 1 d .
H10A H 0.2257 -0.3145 0.0575 0.042 Uiso 1 1 calc R
H10B H 0.2769 -0.1644 0.0977 0.042 Uiso 1 1 calc R
H10C H 0.1651 -0.1737 0.008 0.042 Uiso 1 1 calc R
C11 C 0.0632(3) -0.0591(3) 0.12729(17) 0.0171(5) Uani 1 1 d .
C12 C 0.1159(3) 0.1404(3) 0.24023(17) 0.0178(5) Uani 1 1 d .
C13 C 0.1190(3) 0.2546(3) 0.17073(19) 0.0249(6) Uani 1 1 d .
H13A H 0.0378 0.2533 0.1232 0.03 Uiso 1 1 calc R
H13B H 0.1889 0.2339 0.1456 0.03 Uiso 1 1 calc R
C14 C 0.1398(3) 0.4041(3) 0.2149(2) 0.0267(7) Uani 1 1 d .
H14A H 0.2289 0.4347 0.2245 0.032 Uiso 1 1 calc R
H14B H 0.0831 0.4736 0.1765 0.032 Uiso 1 1 calc R
C15 C 0.1098(3) 0.3959(3) 0.30328(19) 0.0234(6) Uani 1 1 d .
H15 H 0.1071 0.4926 0.3271 0.028 Uiso 1 1 calc R
C16 C -0.0219(3) 0.3213(3) 0.2888(2) 0.0239(6) Uani 1 1 d .
H16A H -0.0872 0.3692 0.2414 0.029 Uiso 1 1 calc R
H16B H -0.0481 0.3282 0.3424 0.029 Uiso 1 1 calc R
C17 C -0.0134(3) 0.1611(3) 0.26443(17) 0.0181(5) Uani 1 1 d .
H17 H -0.0865 0.1389 0.2121 0.022 Uiso 1 1 calc R
C18 C 0.2164(3) 0.3073(3) 0.36762(19) 0.0239(6) Uani 1 1 d .
H18A H 0.1928 0.2879 0.4212 0.029 Uiso 1 1 calc R
H18B H 0.2974 0.3604 0.3838 0.029 Uiso 1 1 calc R
C19 C 0.2334(3) 0.1643(3) 0.32228(18) 0.0202(6) Uani 1 1 d .
H19A H 0.3123 0.1676 0.3048 0.024 Uiso 1 1 calc R
H19B H 0.2405 0.0854 0.3635 0.024 Uiso 1 1 calc R
C20 C -0.0185(2) 0.0604(3) 0.33961(18) 0.0179(5) Uani 1 1 d .
C21 C -0.0308(2) -0.1890(3) 0.38187(17) 0.0167(5) Uani 1 1 d .
H21 H -0.0505 -0.1548 0.4352 0.02 Uiso 1 1 calc R
C22 C -0.1140(2) -0.3234(3) 0.34627(17) 0.0185(6) Uani 1 1 d .
H22A H -0.1055 -0.3472 0.2884 0.022 Uiso 1 1 calc R
H22B H -0.0801 -0.4034 0.3856 0.022 Uiso 1 1 calc R
C23 C -0.2567(3) -0.3053(3) 0.33811(17) 0.0207(6) Uani 1 1 d .
C24 C -0.3068(3) -0.3673(3) 0.4011(2) 0.0269(7) Uani 1 1 d .
H24 H -0.2522 -0.4183 0.4481 0.032 Uiso 1 1 calc R
C25 C -0.4380(3) -0.3537(4) 0.3941(2) 0.0343(8) Uani 1 1 d .
H25 H -0.4705 -0.3964 0.4364 0.041 Uiso 1 1 calc R
C26 C -0.5202(3) -0.2778(4) 0.3256(2) 0.0352(8) Uani 1 1 d .
H26 H -0.6077 -0.2687 0.3214 0.042 Uiso 1 1 calc R
C27 C -0.4708(3) -0.2151(4) 0.2627(2) 0.0315(7) Uani 1 1 d .
H27 H -0.5254 -0.1628 0.2164 0.038 Uiso 1 1 calc R
C28 C -0.3405(3) -0.2298(4) 0.26818(18) 0.0254(6) Uani 1 1 d .
H28 H -0.3089 -0.189 0.2249 0.031 Uiso 1 1 calc R
C29 C 0.1142(2) -0.2291(3) 0.40611(16) 0.0169(5) Uani 1 1 d .
C30 C 0.2988(3) -0.3462(3) 0.51137(18) 0.0222(6) Uani 1 1 d .
H30 H 0.3182 -0.3886 0.4599 0.027 Uiso 1 1 calc R
C31 C 0.3138(3) -0.4616(4) 0.5811(2) 0.0322(7) Uani 1 1 d .
H31A H 0.2547 -0.5387 0.5575 0.048 Uiso 1 1 calc R
H31B H 0.2952 -0.4219 0.6322 0.048 Uiso 1 1 calc R
H31C H 0.4013 -0.4973 0.598 0.048 Uiso 1 1 calc R
C32 C 0.3909(3) -0.2215(4) 0.5443(2) 0.0307(7) Uani 1 1 d .
H32A H 0.3789 -0.1514 0.498 0.046 Uiso 1 1 calc R
H32B H 0.4789 -0.2557 0.5609 0.046 Uiso 1 1 calc R
H32C H 0.3733 -0.1786 0.5948 0.046 Uiso 1 1 calc R

loop_
_atom_site_aniso_label
_atom_site_aniso_U_11
_atom_site_aniso_U_22
_atom_site_aniso_U_33
_atom_site_aniso_U_23
_atom_site_aniso_U_13
_atom_site_aniso_U_12
O1 0.0254(10) 0.0292(12) 0.0256(10) -0.0071(9) 0.0071(8) -0.0067(9)
O2 0.0293(10) 0.0297(11) 0.0174(9) -0.0040(9) 0.0097(8) -0.0032(9)
O3 0.0248(10) 0.0199(10) 0.0163(9) 0.0043(8) 0.0044(8) 0.0011(8)
O4 0.0265(10) 0.0255(11) 0.0196(10) -0.0055(8) 0.0097(8) -0.0039(9)
O5 0.0184(9) 0.0280(11) 0.0217(9) 0.0083(9) 0.0089(7) 0.0033(8)
N1 0.0244(12) 0.0211(12) 0.0142(11) -0.0033(10) 0.0045(9) 0.0001(10)
N2 0.0191(11) 0.0176(12) 0.0125(10) 0.0020(9) 0.0042(9) 0.0033(9)
N3 0.0167(10) 0.0185(12) 0.0133(10) -0.0016(9) 0.0033(8) 0.0009(9)
N4 0.0177(11) 0.0301(13) 0.0193(11) 0.0067(11) 0.0085(9) 0.0004(10)
C1 0.0253(14) 0.0417(19) 0.0280(15) -0.0042(15) 0.0143(12) -0.0006(14)
C2 0.0349(17) 0.0367(19) 0.0361(17) -0.0015(16) 0.0139(14) 0.0051(16)
C3 0.047(2) 0.047(2) 0.049(2) 0.0030(19) 0.0220(18) 0.0153(19)
C4 0.053(2) 0.072(3) 0.040(2) 0.010(2) 0.0136(18) 0.026(2)
C5 0.035(2) 0.094(4) 0.042(2) -0.009(2) -0.0016(17) 0.005(2)
C6 0.0309(17) 0.063(3) 0.042(2) -0.008(2) 0.0068(15) -0.0105(18)
C7 0.0291(15) 0.0364(19) 0.0291(16) -0.0042(14) 0.0128(13) -0.0107(15)
C8 0.0286(14) 0.0188(14) 0.0141(12) 0.0023(11) 0.0049(11) -0.0012(12)
C9 0.0213(13) 0.0217(14) 0.0143(12) -0.0006(11) 0.0030(10) 0.0010(12)
C10 0.0231(14) 0.0325(17) 0.0285(15) -0.0084(14) 0.0070(12) 0.0016(13)
C11 0.0201(13) 0.0177(13) 0.0153(12) 0.0024(11) 0.0082(10) -0.0039(11)
C12 0.0218(13) 0.0154(13) 0.0172(13) -0.0007(11) 0.0076(10) -0.0004(11)
C13 0.0340(16) 0.0197(15) 0.0210(14) 0.0040(12) 0.0083(12) -0.0008(12)
C14 0.0278(16) 0.0183(15) 0.0336(17) 0.0026(13) 0.0082(13) -0.0044(12)
C15 0.0248(14) 0.0184(14) 0.0262(14) -0.0019(12) 0.0066(11) 0.0012(12)
C16 0.0248(14) 0.0185(15) 0.0285(15) -0.0028(12) 0.0079(12) 0.0031(12)
C17 0.0193(12) 0.0175(14) 0.0174(13) -0.0008(11) 0.0052(10) 0.0021(11)
C18 0.0245(14) 0.0220(15) 0.0230(14) -0.0053(12) 0.0038(11) -0.0022(12)
C19 0.0205(13) 0.0197(14) 0.0208(13) -0.0028(11) 0.0066(11) 0.0010(11)
C20 0.0121(12) 0.0239(14) 0.0202(13) -0.0009(11) 0.0084(10) 0.0047(11)
C21 0.0175(12) 0.0179(14) 0.0154(12) 0.0013(10) 0.0057(10) 0.0001(11)
C22 0.0178(12) 0.0204(14) 0.0183(12) 0.0011(11) 0.0068(10) -0.0004(11)
C23 0.0195(13) 0.0241(15) 0.0192(13) -0.0066(12) 0.0071(10) -0.0023(12)
C24 0.0245(14) 0.0237(16) 0.0364(17) -0.0009(13) 0.0151(13) -0.0018(13)
C25 0.0277(16) 0.0361(19) 0.0465(19) -0.0004(16) 0.0223(15) -0.0045(14)
C26 0.0152(13) 0.043(2) 0.050(2) -0.0118(17) 0.0138(13) -0.0049(14)
C27 0.0219(14) 0.0395(19) 0.0289(15) -0.0072(15) 0.0009(12) 0.0023(14)
C28 0.0224(13) 0.0325(17) 0.0219(13) -0.0042(13) 0.0075(11) 0.0008(13)
C29 0.0172(12) 0.0167(13) 0.0180(12) 0.0001(11) 0.0072(10) -0.0015(11)
C30 0.0184(13) 0.0257(15) 0.0218(13) 0.0018(12) 0.0049(10) 0.0009(12)
C31 0.0324(17) 0.0310(18) 0.0316(17) 0.0123(14) 0.0071(14) 0.0055(14)
C32 0.0251(15) 0.0302(17) 0.0347(16) 0.0003(15) 0.0056(12) 0.0005(14)

loop_
_atom_type_symbol
_atom_type_description
_atom_type_scat_dispersion_real
_atom_type_scat_dispersion_imag
_atom_type_scat_source
C C 0.0033 0.0016 'International Tables Vol C Tables 4.2.6.8 and 6.1.1.4'
H H 0 0 'International Tables Vol C Tables 4.2.6.8 and 6.1.1.4'
N N 0.0061 0.0033 'International Tables Vol C Tables 4.2.6.8 and 6.1.1.4'
O O 0.0106 0.006 'International Tables Vol C Tables 4.2.6.8 and 6.1.1.4'

loop_
_geom_angle_atom_site_label_1
_geom_angle_atom_site_label_2
_geom_angle_atom_site_label_3
_geom_angle
C8 O1 C7 117.6(2)
C8 N1 C9 121.7(2)
C11 N2 C12 127.0(2)
C20 N3 C21 120.7(2)
C29 N4 C30 121.1(2)
C2 C1 C6 118.2(3)
C2 C1 C7 121.2(3)
C6 C1 C7 120.6(3)
C3 C2 C1 121.2(3)
C4 C3 C2 120.2(4)
C3 C4 C5 119.9(4)
C4 C5 C6 120.5(4)
C1 C6 C5 120.0(4)
O1 C7 C1 110.1(2)
O2 C8 N1 125.6(3)
O2 C8 O1 124.1(3)
N1 C8 O1 110.2(2)
N1 C9 C10 108.1(2)
N1 C9 C11 110.9(2)
C10 C9 C11 108.5(2)
O3 C11 N2 125.8(3)
O3 C11 C9 121.5(2)
N2 C11 C9 112.5(2)
N2 C12 C13 111.9(2)
N2 C12 C19 107.4(2)
C13 C12 C19 108.4(2)
N2 C12 C17 111.3(2)
C13 C12 C17 107.4(2)
C19 C12 C17 110.4(2)
C12 C13 C14 109.5(2)
C15 C14 C13 109.0(2)
C14 C15 C18 108.3(2)
C14 C15 C16 108.9(2)
C18 C15 C16 109.5(2)
C15 C16 C17 110.6(2)
C20 C17 C16 112.4(2)
C20 C17 C12 110.7(2)
C16 C17 C12 107.6(2)
C15 C18 C19 109.0(2)
C12 C19 C18 109.5(2)
O4 C20 N3 121.0(3)
O4 C20 C17 122.6(3)
N3 C20 C17 116.3(2)
N3 C21 C29 109.1(2)
N3 C21 C22 111.2(2)
C29 C21 C22 109.3(2)
C23 C22 C21 113.9(2)
C24 C23 C28 118.6(3)
C24 C23 C22 119.5(3)
C28 C23 C22 121.9(2)
C23 C24 C25 120.4(3)
C26 C25 C24 120.8(3)
C25 C26 C27 119.1(3)
C26 C27 C28 120.6(3)
C27 C28 C23 120.4(3)
O5 C29 N4 122.6(2)
O5 C29 C21 121.3(2)
N4 C29 C21 116.1(2)
N4 C30 C31 109.3(2)
N4 C30 C32 110.5(2)
C31 C30 C32 112.1(3)

loop_
_geom_bond_atom_site_label_1
_geom_bond_atom_site_label_2
_geom_bond_distance
O1 C8 1.356(3)
O1 C7 1.440(4)
O2 C8 1.223(3)
O3 C11 1.224(3)
O4 C20 1.243(3)
O5 C29 1.240(3)
N1 C8 1.332(4)
N1 C9 1.448(4)
N2 C11 1.347(3)
N2 C12 1.471(4)
N3 C20 1.346(4)
N3 C21 1.452(3)
N4 C29 1.328(3)
N4 C30 1.473(3)
C1 C2 1.392(5)
C1 C6 1.396(5)
C1 C7 1.509(5)
C2 C3 1.384(5)
C3 C4 1.370(6)
C4 C5 1.379(7)
C5 C6 1.396(6)
C9 C10 1.534(4)
C9 C11 1.540(4)
C12 C13 1.536(4)
C12 C19 1.536(4)
C12 C17 1.563(4)
C13 C14 1.544(4)
C14 C15 1.526(4)
C15 C18 1.531(4)
C15 C16 1.536(4)
C16 C17 1.551(4)
C17 C20 1.527(4)
C18 C19 1.549(4)
C21 C29 1.541(3)
C21 C22 1.546(4)
C22 C23 1.514(4)
C23 C24 1.390(4)
C23 C28 1.393(4)
C24 C25 1.393(4)
C25 C26 1.374(5)
C26 C27 1.388(5)
C27 C28 1.388(4)
C30 C31 1.513(4)
C30 C32 1.517(4)
